data_1558997
loop_
_publ_author_name
'Flensburg, Claus'
'Simonsen, Kim'
'Skov, Lars Kobberoe'

_publ_section_title
;
 Crystal Structure of the Double Salt (H3 tacn) trans-[Ir(H2O)4Cl2](SO4)2
 (tacn = 1,4,7-triazacyclononane)
;
_journal_name_full 'Acta Chemica Scandinavica'
_journal_page_first 862
_journal_page_last 866
_journal_paper_doi 10.3891/acta.chem.scand.47-0862
_journal_volume 47
_journal_year 1993
_chemical_formula_moiety 'C6 H18 N3, Cl2 H8 Ir O4, 2(O4 S)'
_chemical_formula_sum 'C6 H26 Cl2 Ir N3 O12 S2'
_chemical_formula_weight 659.52
_chemical_name_common
;
(H3 tacn) trans-[Ir(H2O)4Cl2](SO4)2 (tacn = 1,4,7-triazacyclononane)
;
_space_group_IT_number 15
_space_group_name_Hall '-C 2yc'
_space_group_name_H-M_alt 'C 1 2/c 1'
_symmetry_cell_setting monoclinic
_symmetry_Int_Tables_number 15
_symmetry_space_group_name_Hall '-C 2yc'
_symmetry_space_group_name_H-M 'C 1 2/c 1'
_cell_angle_alpha 90.
_cell_angle_beta 92.812(11)
_cell_angle_gamma 90.
_cell_formula_units_Z 4
_cell_length_a 11.8667(14)
_cell_length_b 8.1145(11)
_cell_length_c 19.319(3)
_cell_volume 1858.0(4)
_diffrn_ambient_temperature 122
_diffrn_radiation_probe x-ray
_diffrn_radiation_type MoK\a
_diffrn_radiation_wavelength 0.71073
_exptl_absorpt_coefficient_mu 7.728
_exptl_crystal_density_diffrn 2.36
_exptl_crystal_F_000 1288
_refine_ls_goodness_of_fit_ref 1.061
_refine_ls_number_parameters 160
_refine_ls_number_reflns 6246
_refine_ls_R_factor_gt 0.026
_refine_ls_wR_factor_ref 0.075
_cod_data_source_file Acta-Chem-Scand-1993-47-862.cif
_cod_data_source_block 1
_cod_original_sg_symbol_H-M 'C 2/c'
_cod_original_formula_sum 'C6 H26 Ir Cl2 N3 O12 S2'
_cod_database_code 1558997

loop_
_space_group_symop_id
_space_group_symop_operation_xyz
1 x,y,z
2 -x,y,1/2-z
3 -x,-y,-z
4 x,-y,1/2+z
5 1/2+x,1/2+y,z
6 1/2-x,1/2+y,1/2-z
7 1/2-x,1/2-y,-z
8 1/2+x,1/2-y,1/2+z

loop_
_atom_site_label
_atom_site_type_symbol
_atom_site_thermal_displace_type
_atom_site_fract_x
_atom_site_fract_y
_atom_site_fract_z
_atom_site_occupancy
_atom_site_U_iso_or_equiv
_atom_site_calc_flag
_atom_site_refinement_flags
_atom_site_disorder_assembly
_atom_site_disorder_group
Ir Ir Uiso 0.25000 0.75000 0.00000 1.000 0.0068(1) . . . .
Cl Cl Uiso 0.27267(3) 0.74492(6) 0.12152(2) 1.000 0.0110(1) . . . .
S S Uiso 0.36543(4) 0.29314(6) -0.12127(2) 1.000 0.0085(1) . . . .
N1 N Uiso 0.00000 0.0378(3) -0.25000 1.000 0.0133(8) . . . .
N4 N Uiso 0.07143(13) 0.4256(2) -0.16440(8) 1.000 0.0111(5) . . . .
O1 O Uiso 0.09016(11) 0.8360(2) 0.01000(7) 1.000 0.0115(4) . . . .
O2 O Uiso 0.32401(12) 0.9781(2) 0.00027(7) 1.000 0.0117(5) . . . .
C2 C Uiso 0.0843(2) 0.1302(2) -0.20430(10) 1.000 0.0133(6) . . . .
C3 C Uiso 0.03059(15) 0.2524(2) -0.15555(9) 1.000 0.0118(5) . . . .
C5 C Uiso 0.06094(15) 0.5000(2) -0.23527(10) 1.000 0.0119(5) . . . .
O11 O Uiso 0.45016(11) 0.4166(2) -0.09371(7) 1.000 0.0118(4) . . . .
O12 O Uiso 0.26034(11) 0.3087(2) -0.08399(8) 1.000 0.0140(4) . . . .
O13 O Uiso 0.41040(12) 0.1255(2) -0.11050(8) 1.000 0.0131(5) . . . .
O14 O Uiso 0.34229(14) 0.3277(2) -0.19534(7) 1.000 0.0160(6) . . . .
H11 H Uiso -0.045(4) -0.038(6) -0.222(2) 1.000 0.0400 . . . .
H21 H Uiso 0.124(4) 0.045(6) -0.178(2) 1.000 0.0400 . . . .
H22 H Uiso 0.132(4) 0.177(7) -0.233(2) 1.000 0.0400 . . . .
H31 H Uiso -0.046(6) 0.251(4) -0.155(4) 1.000 0.0360 . . . .
H32 H Uiso 0.049(5) 0.229(5) -0.108(3) 1.000 0.0360 . . . .
H41 H Uiso 0.149(4) 0.416(6) -0.148(2) 1.000 0.0330 . . . .
H42 H Uiso 0.033(4) 0.488(5) -0.138(2) 1.000 0.0330 . . . .
H51 H Uiso 0.113(4) 0.442(6) -0.263(2) 1.000 0.0360 . . . .
H52 H Uiso 0.082(4) 0.604(6) -0.230(2) 1.000 0.0360 . . . .
H1 H Uiso 0.059(4) 0.850(6) -0.026(2) 1.000 0.0350 . . . .
H2 H Uiso 0.086(4) 0.924(6) 0.041(2) 1.000 0.0350 . . . .
H3 H Uiso 0.339(4) 1.012(6) -0.034(2) 1.000 0.0350 . . . .
H4 H Uiso 0.280(4) 1.061(6) 0.028(2) 1.000 0.0350 . . . .

loop_
_atom_type_symbol
_atom_type_description
_atom_type_scat_dispersion_real
_atom_type_scat_dispersion_imag
_atom_type_scat_source
C C 0.0033 0.0016 ' International Tables Vol C Tables 4.2.6.8 and 6.1.1.4'
H H 0.0000 0.0000 ' International Tables Vol C Tables 4.2.6.8 and 6.1.1.4'
Cl Cl 0.1484 0.1585 ' International Tables Vol C Tables 4.2.6.8 and 6.1.1.4'
Ir Ir -1.4442 7.9887 ' International Tables Vol C Tables 4.2.6.8 and 6.1.1.4'
N N 0.0061 0.0033 ' International Tables Vol C Tables 4.2.6.8 and 6.1.1.4'
O O 0.0106 0.0060 ' International Tables Vol C Tables 4.2.6.8 and 6.1.1.4'
S S 0.1246 0.1234 ' International Tables Vol C Tables 4.2.6.8 and 6.1.1.4'

loop_
_geom_angle_atom_site_label_1
_geom_angle_atom_site_label_2
_geom_angle_atom_site_label_3
_geom_angle
_geom_angle_site_symmetry_1
_geom_angle_site_symmetry_2
_geom_angle_site_symmetry_3
_geom_angle_publ_flag
Cl Ir O2 89.16(4) . . . yes
Cl Ir Cl 180.00 . . 7_565 yes
Cl Ir O1 91.56(4) . . 7_565 yes
Cl Ir O2 90.85(4) . . 7_565 yes
O1 Ir O2 95.23(6) . . . yes
Cl Ir O1 91.56(4) 7_565 . . yes
O1 Ir O1 180.00 . . 7_565 yes
O1 Ir O2 84.77(6) . . 7_565 yes
Cl Ir O2 90.85(4) 7_565 . . yes
O1 Ir O2 84.77(6) 7_565 . . yes
O2 Ir O2 180.00 . . 7_565 yes
Cl Ir O1 88.44(4) 7_565 . 7_565 yes
Cl Ir O2 89.16(4) 7_565 . 7_565 yes
O1 Ir O2 95.23(6) 7_565 . 7_565 yes
Cl Ir O1 88.44(4) . . . yes
O11 S O13 109.59(9) . . . yes
O12 S O13 108.61(9) . . . yes
O12 S O14 109.67(9) . . . yes
O13 S O14 111.27(9) . . . yes
O11 S O14 107.95(9) . . . yes
O11 S O12 109.74(9) . . . yes
C2 N1 C2 120.10(19) . . 2_554 yes
C3 N4 C5 118.03(14) . . . yes
C2 N1 H11 111(2) 2_554 . 2_554 no
C2 N1 H11 106(3) . . 2_554 no
H11 N1 H11 103(4) . . 2_554 no
C2 N1 H11 111(2) . . . no
C2 N1 H11 106(3) 2_554 . . no
N1 C2 C3 113.60(17) . . . yes
N4 C3 C2 113.02(15) . . . yes
H41 N4 H42 112(4) . . . no
C3 N4 H42 107(3) . . . no
C5 N4 H41 112(2) . . . no
C3 N4 H41 101(3) . . . no
C5 N4 H42 106(3) . . . no
N4 C5 C5 112.06(15) . . 2_554 yes
Ir O1 H2 114(3) . . . no
H1 O1 H2 115(4) . . . no
Ir O1 H1 112(3) . . . no
H21 C2 H22 109(4) . . . no
C3 C2 H22 114(3) . . . no
Ir O2 H3 117(4) . . . no
C3 C2 H21 110(2) . . . no
H3 O2 H4 112(4) . . . no
N1 C2 H22 106(3) . . . no
Ir O2 H4 112(3) . . . no
N1 C2 H21 104(3) . . . no
N4 C3 H31 110(2) . . . no
H31 C3 H32 100(6) . . . no
N4 C3 H32 104(3) . . . no
C2 C3 H31 117(4) . . . no
C2 C3 H32 113(3) . . . no
H51 C5 H52 110(4) . . . no
C5 C5 H51 115(3) 2_554 . . no
C5 C5 H52 107(3) 2_554 . . no
N4 C5 H52 106(3) . . . no
N4 C5 H51 107(3) . . . no

loop_
_geom_bond_atom_site_label_1
_geom_bond_atom_site_label_2
_geom_bond_distance
_geom_bond_site_symmetry_1
_geom_bond_site_symmetry_2
_geom_bond_publ_flag
Ir O2 2.0486(16) . . yes
Ir Cl 2.3502(5) . . yes
Ir O1 2.0391(14) . . yes
Ir O2 2.0486(16) . 7_565 yes
Ir Cl 2.3502(5) . 7_565 yes
Ir O1 2.0391(14) . 7_565 yes
S O14 1.4708(14) . . yes
S O13 1.4723(17) . . yes
S O11 1.4985(16) . . yes
S O12 1.4758(15) . . yes
N1 C2 1.502(2) . . yes
N1 C2 1.502(2) . 2_554 yes
N4 C3 1.499(2) . . yes
N4 C5 1.496(2) . . yes
N1 H11 0.99(5) . 2_554 no
N1 H11 0.99(4) . . no
C2 C3 1.528(3) . . no
N4 H41 0.96(5) . . no
N4 H42 0.86(4) . . no
C5 C5 1.528(3) . 2_554 no
O1 H2 0.94(5) . . no
O1 H1 0.78(4) . . no
O2 H4 1.02(5) . . no
C2 H21 0.97(5) . . no
O2 H3 0.75(4) . . no
C2 H22 0.90(5) . . no
C3 H32 0.95(6) . . no
C3 H31 0.91(7) . . no
C5 H52 0.89(5) . . no
C5 H51 0.96(4) . . no

loop_
_geom_hbond_atom_site_label_D
_geom_hbond_atom_site_label_H
_geom_hbond_atom_site_label_A
_geom_hbond_distance_DH
_geom_hbond_distance_HA
_geom_hbond_distance_DA
_geom_hbond_angle_DHA
_geom_hbond_site_symmetry_A
_geom_hbond_publ_flag
O1 H1 O11 0.78(4) 1.87(4) 2.622(2) 161(5) 5_455 yes
O1 H2 O11 0.94(5) 1.71(5) 2.636(2) 169(5) 7_565 yes
O2 H3 O13 0.75(4) 1.97(4) 2.698(2) 166(4) 1_565 yes
O2 H4 O12 1.02(5) 1.60(4) 2.602(2) 165(4) 7_565 yes
N1 H11 O11 0.99(4) 2.51(4) 3.2571(16) 132(3) 5_445 yes
N1 H11 O14 0.99(4) 1.82(5) 2.778(2) 162(4) 5_445 yes
N4 H41 O12 0.96(5) 1.97(4) 2.828(2) 148(4) . yes
N4 H42 O13 0.86(4) 1.93(4) 2.750(2) 158(4) 5_455 yes
C3 H31 Cl 0.91(7) 2.80(7) 3.6899(19) 167(6) 3_565 yes
C5 H52 O14 0.89(5) 2.51(5) 3.215(2) 137(3) 6_554 yes

loop_
_geom_torsion_atom_site_label_1
_geom_torsion_atom_site_label_2
_geom_torsion_atom_site_label_3
_geom_torsion_atom_site_label_4
_geom_torsion
_geom_torsion_site_symmetry_1
_geom_torsion_site_symmetry_2
_geom_torsion_site_symmetry_3
_geom_torsion_site_symmetry_4
_geom_torsion_publ_flag
C2 N1 C2 C3 55.56(18) 2_554 . . . no
C5 N4 C3 C2 54.9(2) . . . . no
C3 N4 C5 C5 57.51(19) . . . 2_554 no
N1 C2 C3 N4 -122.58(16) . . . . no
N4 C5 C5 N4 -128.37(15) . . 2_554 2_554 no
